data_7117990
loop_
_publ_author_name
'Mikihiro Hayashi'
'Kazuya Otsubo'
'Tatsuhisa Kato'
'Kunihisa Sugimoto'
'Akihiko Fujiwara'
'Hiroshi Kitagawa'

_publ_section_title
;
 A compact planar low-energy-gap molecule with a donor-acceptor-donor
 nature based on a bimetal dithiolene complex
;
_journal_name_full Chem.Commun.
_journal_page_first 15796
_journal_paper_doi 10.1039/C5cc06149K
_journal_volume 51
_journal_year 2015
_chemical_formula_moiety 'C46 N6 Ni2 O2 S10'
_chemical_formula_sum 'C46 N6 Ni2 O2 S10'
_chemical_formula_weight 1106.55
_chemical_name_systematic 1_300K
_space_group_crystal_system monoclinic
_space_group_IT_number 14
_space_group_name_Hall '-P 2yn'
_space_group_name_H-M_alt 'P 1 21/n 1'
_symmetry_space_group_name_Hall '-P 2yn'
_symmetry_space_group_name_H-M 'P 1 21/n 1'
_atom_sites_solution_primary direct
_atom_sites_solution_secondary difmap
_audit_update_record
;
2015-07-22 deposited with the CCDC.
2015-09-04 downloaded from the CCDC.
;
_cell_angle_alpha 90.0000
_cell_angle_beta 98.222(7)
_cell_angle_gamma 90.0000
_cell_formula_units_Z 2
_cell_length_a 10.6962(14)
_cell_length_b 20.721(3)
_cell_length_c 13.8764(19)
_cell_measurement_reflns_used 11139
_cell_measurement_temperature 296
_cell_measurement_theta_max 27.34
_cell_measurement_theta_min 0.96
_cell_volume 3043.9(7)
_computing_cell_refinement 'RAPID AUTO'
_computing_data_collection 'RAPID AUTO (Rigaku, ????)'
_computing_data_reduction 'RAPID AUTO'
_computing_molecular_graphics 'CrystalStructure 4.1'
_computing_publication_material 'CrystalStructure 4.1 (Rigaku, 2014)'
_computing_structure_refinement 'SHELXL97 (Sheldrick, 2008)'
_computing_structure_solution 'SIR2004 (Burla, et al., 2005)'
_diffrn_ambient_temperature 296
_diffrn_detector_area_resol_mean 14.706
_diffrn_measured_fraction_theta_full 0.994
_diffrn_measured_fraction_theta_max 0.994
_diffrn_measurement_device_type 'Rigaku R-AXIS IV'
_diffrn_measurement_method \w
_diffrn_radiation_wavelength 0.69960
_diffrn_reflns_av_R_equivalents 0.1386
_diffrn_reflns_laue_measured_fraction_full 0.000
_diffrn_reflns_laue_measured_fraction_max 0.000
_diffrn_reflns_limit_h_max 13
_diffrn_reflns_limit_h_min -13
_diffrn_reflns_limit_k_max 26
_diffrn_reflns_limit_k_min -26
_diffrn_reflns_limit_l_max 18
_diffrn_reflns_limit_l_min -17
_diffrn_reflns_number 19774
_diffrn_reflns_point_group_measured_fraction_full 0.000
_diffrn_reflns_point_group_measured_fraction_max 0.000
_diffrn_reflns_theta_full 27.020
_diffrn_reflns_theta_max 27.020
_diffrn_reflns_theta_min 1.751
_diffrn_standards_interval_count .
_diffrn_standards_number 0
_exptl_absorpt_coefficient_mu 0.000
_exptl_absorpt_correction_type none
_exptl_crystal_colour brown
_exptl_crystal_density_diffrn 1.207
_exptl_crystal_density_method 'not measured'
_exptl_crystal_description block
_exptl_crystal_F_000 1100.00
_exptl_crystal_size_max 0.100
_exptl_crystal_size_mid 0.100
_exptl_crystal_size_min 0.100
_refine_diff_density_max 0.42
_refine_diff_density_min -0.40
_refine_ls_extinction_method none
_refine_ls_goodness_of_fit_ref 0.840
_refine_ls_number_parameters 307
_refine_ls_number_reflns 6924
_refine_ls_number_restraints 6
_refine_ls_R_factor_all 0.2070
_refine_ls_R_factor_gt 0.0755
_refine_ls_shift/su_max 0.000
_refine_ls_structure_factor_coef Fsqd
_refine_ls_weighting_details 'w = 1/[\s^2^(Fo^2^)+(0.1229P)^2^+0.0000P] where P=(Fo^2^+2Fc^2^)/3'
_refine_ls_weighting_scheme calc
_refine_ls_wR_factor_gt 0.1930
_refine_ls_wR_factor_ref 0.2428
_reflns_number_gt 2380
_reflns_number_total 6924
_reflns_threshold_expression F^2^>2.0\s(F^2^)
_cod_data_source_file c5cc06149k2.cif
_cod_data_source_block 300k_2
_cod_original_cell_volume 3044.0(7)
_cod_database_code 7117990

loop_
_symmetry_equiv_pos_site_id
_space_group_symop_operation_xyz
1 +X,+Y,+Z
2 1/2-X,1/2+Y,1/2-Z
3 -X,-Y,-Z
4 1/2+X,1/2-Y,1/2+Z

loop_
_atom_site_label
_atom_site_type_symbol
_atom_site_fract_x
_atom_site_fract_y
_atom_site_fract_z
_atom_site_U_iso_or_equiv
_atom_site_adp_type
_atom_site_occupancy
_atom_site_site_symmetry_multiplicity
_atom_site_calc_flag
_atom_site_refinement_flags
_atom_site_disorder_assembly
_atom_site_disorder_group
Ni1 Ni 0.57498(7) 0.11750(4) 0.61889(6) 0.0682(3) Uani 1 4 d . . .
S1 S 0.39915(15) 0.07954(9) 0.54601(14) 0.0791(5) Uani 1 4 d . . .
S2 S 0.75217(16) 0.15609(10) 0.68576(14) 0.0830(6) Uani 1 4 d . . .
S3 S 0.47172(16) 0.19644(9) 0.66783(14) 0.0835(6) Uani 1 4 d . . .
S4 S 0.67517(15) 0.03597(9) 0.57088(14) 0.0799(6) Uani 1 4 d . . .
S29 S 0.6562(7) 0.0071(4) 0.9133(5) 0.140(2) Uani 0.5 4 d . . .
S31 S 0.6073(10) -0.0286(4) 0.8713(8) 0.210(5) Uani 0.5 4 d . . .
O6 O 0.6517(7) -0.0475(4) 0.9749(6) 0.174(3) Uani 1 4 d . . .
N13 N 0.1824(5) 0.2012(2) 0.9035(4) 0.0696(14) Uani 1 4 d . . .
N28 N 0.5531(7) 0.3011(4) 0.7693(5) 0.101(2) Uani 1 4 d . . .
N30 N 0.8047(6) 0.2655(4) 0.7825(5) 0.0991(19) Uani 1 4 d . . .
C3 C 0.2119(6) 0.1432(3) 0.8424(4) 0.0660(17) Uani 1 4 d . . .
C4 C 0.4358(5) 0.0095(3) 0.4935(4) 0.0658(17) Uani 1 4 d . . .
C5 C 0.6429(11) 0.3394(4) 0.8151(6) 0.117(3) Uani 1 4 d . . .
C7 C 0.5872(7) 0.2467(4) 0.7289(5) 0.080(2) Uani 1 4 d . . .
C8 C 0.0555(7) 0.1928(4) 0.9429(5) 0.086(2) Uani 1 4 d . . .
C9 C 0.2879(6) 0.2077(3) 0.9899(4) 0.0730(18) Uani 1 4 d . . .
C10 C 0.7136(7) 0.2288(3) 0.7373(5) 0.0754(18) Uani 1 4 d . . .
C11 C 0.1044(7) 0.1262(4) 0.7635(5) 0.090(2) Uani 1 4 d . . .
C12 C 0.1436(7) 0.0696(4) 0.7058(6) 0.102(3) Uani 1 4 d . . .
C14 C 0.1754(8) 0.2600(3) 0.8363(5) 0.096(2) Uani 1 4 d . . .
C15 C 0.7714(10) 0.3204(5) 0.8199(6) 0.111(3) Uani 1 4 d . . .
C16 C 0.0538(8) 0.1324(4) 1.0046(6) 0.110(3) Uani 1 4 d . . .
C17 C 0.4125(7) 0.2232(4) 0.9606(5) 0.092(2) Uani 1 4 d . . .
C18 C -0.0830(9) 0.1269(5) 1.0291(8) 0.135(3) Uani 1 4 d . . .
C19 C 0.5089(8) 0.2231(5) 1.0588(6) 0.113(3) Uani 1 4 d . . .
C20 C 0.0477(8) 0.0514(5) 0.6185(7) 0.143(4) Uani 1 4 d . . .
C21 C 0.1517(11) 0.3211(4) 0.8938(7) 0.135(4) Uani 1 4 d . . .
C22 C 0.6367(9) 0.2404(6) 1.0432(7) 0.150(4) Uani 1 4 d . . .
C23 C 0.2410(18) 0.3927(6) 0.8012(14) 0.258(10) Uani 1 4 d . . .
C24 C -0.0918(11) 0.0675(6) 1.0944(8) 0.169(5) Uani 1 4 d . . .
C25 C 0.1286(14) 0.3784(6) 0.8182(9) 0.171(5) Uani 1 4 d . . .
C26 C 0.751(2) -0.0099(9) 0.8278(12) 0.275(10) Uani 1 4 d . . .
C27 C 0.5477(15) 0.0459(8) 0.8680(12) 0.296(12) Uani 1 4 d . . .

loop_
_atom_site_aniso_label
_atom_site_aniso_U_11
_atom_site_aniso_U_22
_atom_site_aniso_U_33
_atom_site_aniso_U_12
_atom_site_aniso_U_13
_atom_site_aniso_U_23
Ni1 0.0561(5) 0.0854(6) 0.0633(6) 0.0018(4) 0.0096(4) 0.0196(5)
S1 0.0528(9) 0.0973(14) 0.0865(13) 0.0077(9) 0.0076(9) 0.0079(10)
S2 0.0582(10) 0.0969(14) 0.0924(14) -0.0012(9) 0.0052(10) 0.0061(11)
S3 0.0645(11) 0.0971(14) 0.0888(14) 0.0095(10) 0.0106(10) 0.0113(11)
S4 0.0513(10) 0.1002(14) 0.0866(13) 0.0025(9) 0.0045(9) 0.0069(11)
S29 0.162(6) 0.132(5) 0.119(5) -0.016(4) -0.009(4) 0.037(4)
S31 0.279(11) 0.100(5) 0.214(10) -0.044(6) -0.096(8) 0.021(5)
O6 0.191(7) 0.164(6) 0.172(7) 0.046(5) 0.041(5) 0.108(6)
N13 0.086(4) 0.065(3) 0.055(3) 0.013(3) 0.000(3) -0.004(3)
N28 0.108(5) 0.104(5) 0.091(5) 0.024(4) 0.020(4) 0.002(4)
N30 0.082(5) 0.116(6) 0.095(5) -0.010(4) -0.001(4) -0.013(4)
C3 0.076(4) 0.066(4) 0.054(4) 0.008(3) -0.000(3) -0.020(3)
C4 0.057(3) 0.080(4) 0.062(4) 0.003(3) 0.014(3) 0.025(3)
C5 0.147(9) 0.117(7) 0.085(6) -0.032(7) 0.013(6) -0.004(5)
C7 0.092(6) 0.092(5) 0.059(4) 0.007(4) 0.016(4) 0.021(4)
C8 0.077(5) 0.105(6) 0.079(5) 0.015(4) 0.023(4) -0.002(4)
C9 0.076(5) 0.087(5) 0.049(4) -0.014(4) -0.012(3) 0.001(3)
C10 0.073(5) 0.088(5) 0.064(4) 0.002(4) 0.006(4) 0.015(4)
C11 0.089(5) 0.093(5) 0.082(5) 0.009(4) -0.009(4) -0.037(4)
C12 0.097(5) 0.112(6) 0.097(6) 0.010(5) 0.014(5) -0.040(5)
C14 0.163(7) 0.058(4) 0.060(4) 0.030(5) -0.007(4) 0.009(4)
C15 0.118(8) 0.126(8) 0.087(6) -0.009(6) 0.005(6) -0.003(6)
C16 0.104(6) 0.118(7) 0.118(7) -0.006(5) 0.051(5) 0.015(6)
C17 0.081(5) 0.114(6) 0.076(5) -0.021(4) -0.009(4) 0.008(4)
C18 0.102(7) 0.164(9) 0.142(9) -0.040(6) 0.035(6) -0.031(7)
C19 0.090(6) 0.153(8) 0.089(6) -0.030(5) -0.014(5) -0.007(5)
C20 0.106(6) 0.169(9) 0.138(8) 0.009(6) -0.035(6) -0.093(7)
C21 0.241(12) 0.058(5) 0.105(7) 0.040(6) 0.015(7) 0.008(5)
C22 0.097(7) 0.223(12) 0.120(8) -0.025(7) -0.015(6) -0.009(7)
C23 0.32(2) 0.115(9) 0.39(3) -0.002(11) 0.23(2) 0.063(12)
C24 0.187(11) 0.200(11) 0.132(9) -0.092(9) 0.059(8) -0.023(8)
C25 0.236(15) 0.127(9) 0.156(11) -0.009(9) 0.054(11) 0.002(8)
C26 0.36(2) 0.278(19) 0.210(16) 0.162(18) 0.136(17) 0.116(14)
C27 0.273(17) 0.34(2) 0.309(19) 0.218(16) 0.166(15) 0.251(18)

loop_
_atom_type_symbol
_atom_type_description
_atom_type_scat_dispersion_real
_atom_type_scat_dispersion_imag
_atom_type_scat_source
C C 0.0000 0.0000
;
International Tables for Crystallography
(Vol. C, Tables 4.2.6.8 and 6.1.1.4)
;
O O 0.0000 0.0000
;
International Tables for Crystallography
(Vol. C, Tables 4.2.6.8 and 6.1.1.4)
;
N N 0.0000 0.0000
;
International Tables for Crystallography
(Vol. C, Tables 4.2.6.8 and 6.1.1.4)
;
Ni Ni 0.0000 0.0000
;
International Tables for Crystallography
(Vol. C, Tables 4.2.6.8 and 6.1.1.4)
;
S S 0.0000 0.0000
;
International Tables for Crystallography
(Vol. C, Tables 4.2.6.8 and 6.1.1.4)
;

loop_
_geom_angle_atom_site_label_1
_geom_angle_atom_site_label_2
_geom_angle_atom_site_label_3
_geom_angle
_geom_angle_publ_flag
_geom_angle_site_symmetry_1
_geom_angle_site_symmetry_2
_geom_angle_site_symmetry_3
S1 Ni1 S2 177.68(9) yes . . .
S1 Ni1 S3 88.42(7) yes . . .
S1 Ni1 S4 90.46(7) yes . . .
S2 Ni1 S3 92.41(8) yes . . .
S2 Ni1 S4 88.76(7) yes . . .
S3 Ni1 S4 178.33(8) yes . . .
Ni1 S1 C4 105.9(2) yes . . .
Ni1 S2 C10 104.7(2) yes . . .
Ni1 S3 C7 104.4(3) yes . . .
Ni1 S4 C4 105.1(2) yes . . 3_656
O6 S29 C26 109.2(8) yes . . .
O6 S29 C27 126.7(9) yes . . .
C26 S29 C27 109.0(10) yes . . .
O6 S31 C26 102.3(8) yes . . .
O6 S31 C27 109.7(9) yes . . .
C26 S31 C27 97.7(10) yes . . .
S29 O6 S31 41.4(5) yes . . .
C3 N13 C8 111.7(5) yes . . .
C3 N13 C9 108.4(4) yes . . .
C3 N13 C14 106.4(5) yes . . .
C8 N13 C9 108.7(5) yes . . .
C8 N13 C14 109.7(5) yes . . .
C9 N13 C14 111.9(5) yes . . .
C5 N28 C7 118.7(8) yes . . .
C10 N30 C15 117.4(7) yes . . .
N13 C3 C11 112.9(5) yes . . .
S1 C4 S4 121.5(3) yes . . 3_656
S1 C4 C4 117.6(4) yes . . 3_656
S4 C4 C4 120.9(5) yes 3_656 . 3_656
N28 C5 C15 118.9(9) yes . . .
S3 C7 N28 119.5(6) yes . . .
S3 C7 C10 119.7(6) yes . . .
N28 C7 C10 120.7(7) yes . . .
N13 C8 C16 112.0(6) yes . . .
N13 C9 C17 113.3(5) yes . . .
S2 C10 N30 119.4(6) yes . . .
S2 C10 C7 118.7(5) yes . . .
N30 C10 C7 121.9(7) yes . . .
C3 C11 C12 109.0(6) yes . . .
C11 C12 C20 114.1(7) yes . . .
N13 C14 C21 109.6(6) yes . . .
N30 C15 C5 122.2(9) yes . . .
C8 C16 C18 105.8(7) yes . . .
C9 C17 C19 105.3(6) yes . . .
C16 C18 C24 109.1(8) yes . . .
C17 C19 C22 112.3(7) yes . . .
C14 C21 C25 107.2(8) yes . . .
C21 C25 C23 103.4(12) yes . . .
S29 C26 S31 34.6(6) yes . . .
S29 C27 S31 37.8(6) yes . . .

loop_
_geom_bond_atom_site_label_1
_geom_bond_atom_site_label_2
_geom_bond_distance
_geom_bond_publ_flag
_geom_bond_site_symmetry_1
_geom_bond_site_symmetry_2
Ni1 S1 2.1528(18) yes . .
Ni1 S2 2.1423(19) yes . .
Ni1 S3 2.138(2) yes . .
Ni1 S4 2.157(2) yes . .
S1 C4 1.695(6) yes . .
S2 C10 1.742(7) yes . .
S3 C7 1.740(7) yes . .
S4 C4 1.671(6) yes . 3_656
S29 O6 1.425(10) yes . .
S29 C26 1.70(2) yes . .
S29 C27 1.476(17) yes . .
S31 O6 1.500(13) yes . .
S31 C26 1.77(2) yes . .
S31 C27 1.669(19) yes . .
N13 C3 1.530(8) yes . .
N13 C8 1.543(9) yes . .
N13 C9 1.530(7) yes . .
N13 C14 1.530(8) yes . .
N28 C5 1.335(12) yes . .
N28 C7 1.334(11) yes . .
N30 C10 1.322(10) yes . .
N30 C15 1.320(13) yes . .
C3 C11 1.512(9) yes . .
C4 C4 1.414(8) yes . 3_656
C5 C15 1.422(16) yes . .
C7 C10 1.391(10) yes . .
C8 C16 1.518(12) yes . .
C9 C17 1.483(10) yes . .
C11 C12 1.512(11) yes . .
C12 C20 1.518(11) yes . .
C14 C21 1.537(11) yes . .
C16 C18 1.553(13) yes . .
C17 C19 1.587(10) yes . .
C18 C24 1.539(16) yes . .
C19 C22 1.458(13) yes . .
C21 C25 1.580(15) yes . .
C23 C25 1.29(2) yes . .

loop_
_geom_contact_atom_site_label_1
_geom_contact_atom_site_label_2
_geom_contact_distance
_geom_contact_publ_flag
_geom_contact_site_symmetry_1
_geom_contact_site_symmetry_2
N28 N30 2.772(9) no . .
C3 C16 3.011(11) no . .
C3 C17 3.006(9) no . .
C5 C10 2.687(12) no . .
C7 C15 2.665(12) no . .
C8 C11 2.958(11) no . .
C8 C21 2.964(11) no . .
C9 C16 2.982(11) no . .
C9 C21 2.978(10) no . .
C11 C14 3.011(10) no . .
C11 C16 3.466(12) no . .
C14 C17 2.956(10) no . .
C14 C23 2.895(15) no . .
C17 C21 3.467(12) no . .
Ni1 C21 3.575(10) no . 4_554
O6 C3 3.381(9) no . 3_657
O6 C9 3.402(10) no . 3_657
O6 C16 3.583(11) no . 3_657
O6 C27 3.261(19) no . 3_657
N30 C8 3.565(9) no . 1_655
C3 O6 3.381(9) no . 3_657
C8 N30 3.565(9) no . 1_455
C9 O6 3.402(10) no . 3_657
C16 O6 3.583(11) no . 3_657
C21 Ni1 3.575(10) no . 4_455
C27 O6 3.261(19) no . 3_657

loop_
_geom_torsion_atom_site_label_1
_geom_torsion_atom_site_label_2
_geom_torsion_atom_site_label_3
_geom_torsion_atom_site_label_4
_geom_torsion
_geom_torsion_publ_flag
_geom_torsion_site_symmetry_1
_geom_torsion_site_symmetry_2
_geom_torsion_site_symmetry_3
_geom_torsion_site_symmetry_4
S1 Ni1 S3 C7 -176.09(10) no . . . .
S3 Ni1 S1 C4 -178.77(10) no . . . .
S1 Ni1 S4 C4 -0.11(10) no . . . 3_656
S4 Ni1 S1 C4 -0.00(10) no . . . .
S2 Ni1 S3 C7 1.75(10) no . . . .
S3 Ni1 S2 C10 -1.69(10) no . . . .
S2 Ni1 S4 C4 -177.92(10) no . . . 3_656
S4 Ni1 S2 C10 179.50(10) no . . . .
Ni1 S1 C4 S4 179.9(3) no . . . 3_656
Ni1 S1 C4 C4 0.1(5) no . . . 3_656
Ni1 S2 C10 N30 -178.2(4) no . . . .
Ni1 S2 C10 C7 1.2(5) no . . . .
Ni1 S3 C7 N28 -179.7(4) no . . . .
Ni1 S3 C7 C10 -1.5(5) no . . . .
Ni1 S4 C4 S1 180.0(3) no . . 3_656 3_656
Ni1 S4 C4 C4 0.2(5) no . . 3_656 .
O6 S29 C26 S31 66.5(6) no . . . .
C26 S29 O6 S31 -68.5(8) no . . . .
O6 S29 C27 S31 -61.4(8) no . . . .
C27 S29 O6 S31 64.9(10) no . . . .
C26 S29 C27 S31 72.2(8) no . . . .
C27 S29 C26 S31 -75.5(9) no . . . .
O6 S31 C26 S29 -57.3(6) no . . . .
C26 S31 O6 S29 59.9(8) no . . . .
O6 S31 C27 S29 45.2(7) no . . . .
C27 S31 O6 S29 -43.0(7) no . . . .
C26 S31 C27 S29 -60.8(8) no . . . .
C27 S31 C26 S29 54.8(7) no . . . .
C3 N13 C8 C16 58.2(6) no . . . .
C8 N13 C3 C11 51.7(6) no . . . .
C3 N13 C9 C17 64.7(6) no . . . .
C9 N13 C3 C11 171.4(4) no . . . .
C3 N13 C14 C21 -177.5(5) no . . . .
C14 N13 C3 C11 -68.0(6) no . . . .
C8 N13 C9 C17 -173.6(5) no . . . .
C9 N13 C8 C16 -61.3(6) no . . . .
C8 N13 C14 C21 61.4(6) no . . . .
C14 N13 C8 C16 176.0(4) no . . . .
C9 N13 C14 C21 -59.3(7) no . . . .
C14 N13 C9 C17 -52.3(6) no . . . .
C5 N28 C7 S3 -179.4(6) no . . . .
C5 N28 C7 C10 2.4(11) no . . . .
C7 N28 C5 C15 -0.6(12) no . . . .
C10 N30 C15 C5 1.8(12) no . . . .
C15 N30 C10 S2 179.5(6) no . . . .
C15 N30 C10 C7 0.1(11) no . . . .
N13 C3 C11 C12 178.6(4) no . . . .
S1 C4 C4 S1 180.0(3) no . . 3_656 3_656
S1 C4 C4 S4 -0.3(7) no . . 3_656 .
S4 C4 C4 S1 0.3(7) no 3_656 . 3_656 3_656
S4 C4 C4 S4 180.0(4) no 3_656 . 3_656 .
N28 C5 C15 N30 -1.6(13) no . . . .
S3 C7 C10 S2 0.2(8) no . . . .
S3 C7 C10 N30 179.6(5) no . . . .
N28 C7 C10 S2 178.3(6) no . . . .
N28 C7 C10 N30 -2.3(11) no . . . .
N13 C8 C16 C18 -174.1(5) no . . . .
N13 C9 C17 C19 -176.3(4) no . . . .
C3 C11 C12 C20 -175.0(5) no . . . .
N13 C14 C21 C25 -173.1(6) no . . . .
C8 C16 C18 C24 -178.4(6) no . . . .
C9 C17 C19 C22 -177.6(6) no . . . .
C14 C21 C25 C23 -77.4(10) no . . . .
